data_4505966
loop_
_publ_author_name
'Sanphui, Palash'
'Bolla, Geetha'
'Nangia, Ashwini'

_publ_section_title
;
 High Solubility Piperazine Salts of the Nonsteroidal Anti-Inflammatory
 Drug (NSAID) Meclofenamic Acid
;
_journal_issue 4
_journal_name_full 'Crystal Growth &amp; Design'
_journal_page_first 2023
_journal_paper_doi 10.1021/cg300002p
_journal_volume 12
_journal_year 2012
_chemical_formula_sum 'C14 H10 Cl2 N O2'
_chemical_formula_weight 295.13
_chemical_name_systematic
; 
 ? 
;
_space_group_IT_number 2
_symmetry_cell_setting triclinic
_symmetry_space_group_name_Hall '-P 1'
_symmetry_space_group_name_H-M 'P -1'
_atom_sites_solution_hydrogens geom
_atom_sites_solution_primary direct
_atom_sites_solution_secondary difmap
_audit_creation_method SHELXL-97
_cell_angle_alpha 103.090(6)
_cell_angle_beta 103.194(6)
_cell_angle_gamma 92.538(6)
_cell_formula_units_Z 2
_cell_length_a 8.566(3)
_cell_length_b 8.968(3)
_cell_length_c 9.378(3)
_cell_measurement_reflns_used 1525
_cell_measurement_temperature 298(2)
_cell_measurement_theta_max 0.895
_cell_measurement_theta_min 0.863
_cell_volume 679.7(4)
_computing_cell_refinement 'Bruker SMART'
_computing_data_collection 'Bruker SMART'
_computing_data_reduction 'Bruker SAINT'
_computing_molecular_graphics 'Bruker SHELXTL'
_computing_publication_material 'Bruker SHELXTL'
_computing_structure_refinement 'SHELXL-97 (Sheldrick, 1997)'
_computing_structure_solution 'SHELXS-97 (Sheldrick, 1990)'
_diffrn_ambient_temperature 298(2)
_diffrn_measured_fraction_theta_full 0.999
_diffrn_measured_fraction_theta_max 0.999
_diffrn_measurement_device_type 'CCD area detector'
_diffrn_measurement_method 'phi and omega scans'
_diffrn_radiation_monochromator graphite
_diffrn_radiation_source 'fine-focus sealed tube'
_diffrn_radiation_type MoK\a
_diffrn_radiation_wavelength 0.71073
_diffrn_reflns_av_R_equivalents 0.0231
_diffrn_reflns_av_sigmaI/netI 0.0258
_diffrn_reflns_limit_h_max 9
_diffrn_reflns_limit_h_min -9
_diffrn_reflns_limit_k_max 10
_diffrn_reflns_limit_k_min -10
_diffrn_reflns_limit_l_max 10
_diffrn_reflns_limit_l_min -10
_diffrn_reflns_number 6239
_diffrn_reflns_theta_full 24.40
_diffrn_reflns_theta_max 24.40
_diffrn_reflns_theta_min 2.30
_exptl_absorpt_coefficient_mu 0.473
_exptl_absorpt_correction_T_max 0.8949
_exptl_absorpt_correction_T_min 0.8634
_exptl_absorpt_correction_type multi-scan
_exptl_absorpt_process_details SADABS
_exptl_crystal_colour colorless
_exptl_crystal_density_diffrn 1.442
_exptl_crystal_density_method 'not measured'
_exptl_crystal_description block
_exptl_crystal_F_000 302
_exptl_crystal_size_max 0.32
_exptl_crystal_size_mid 0.28
_exptl_crystal_size_min 0.24
_refine_diff_density_max 0.205
_refine_diff_density_min -0.276
_refine_diff_density_rms 0.047
_refine_ls_extinction_method none
_refine_ls_goodness_of_fit_ref 1.122
_refine_ls_hydrogen_treatment mixed
_refine_ls_matrix_type full
_refine_ls_number_parameters 192
_refine_ls_number_reflns 2227
_refine_ls_number_restraints 1
_refine_ls_restrained_S_all 1.126
_refine_ls_R_factor_all 0.1035
_refine_ls_R_factor_gt 0.0833
_refine_ls_shift/su_max 0.000
_refine_ls_shift/su_mean 0.000
_refine_ls_structure_factor_coef Fsqd
_refine_ls_weighting_details 'calc w=1/[\s^2^(Fo^2^)+(0.0465P)^2^+1.1014P] where P=(Fo^2^+2Fc^2^)/3'
_refine_ls_weighting_scheme calc
_refine_ls_wR_factor_gt 0.1809
_refine_ls_wR_factor_ref 0.1910
_reflns_number_gt 1698
_reflns_number_total 2227
_reflns_threshold_expression >2sigma(I)
_cod_data_source_file cg300002p_si_011.cif
_cod_data_source_block MFA-RT
_cod_original_sg_symbol_H-M P-1
_cod_database_code 4505966

loop_
_symmetry_equiv_pos_as_xyz
'x, y, z'
'-x, -y, -z'

loop_
_atom_site_label
_atom_site_type_symbol
_atom_site_fract_x
_atom_site_fract_y
_atom_site_fract_z
_atom_site_U_iso_or_equiv
_atom_site_adp_type
_atom_site_occupancy
_atom_site_symmetry_multiplicity
_atom_site_calc_flag
_atom_site_refinement_flags
C1 C 0.5124(6) 0.9176(5) 0.1758(6) 0.0658(13) Uani 1 1 d .
C2 C 0.5298(5) 0.8541(5) 0.3074(5) 0.0580(11) Uani 1 1 d .
C3 C 0.6608(6) 0.9058(6) 0.4297(6) 0.0713(14) Uani 1 1 d .
H3 H 0.7365 0.9815 0.4259 0.086 Uiso 1 1 calc R
C4 C 0.6828(6) 0.8501(6) 0.5551(6) 0.0815(16) Uani 1 1 d .
H4 H 0.7723 0.8866 0.6354 0.098 Uiso 1 1 calc R
C5 C 0.5694(7) 0.7375(6) 0.5616(6) 0.0805(15) Uani 1 1 d .
H5 H 0.5828 0.6989 0.6473 0.097 Uiso 1 1 calc R
C6 C 0.4380(6) 0.6830(6) 0.4428(6) 0.0720(14) Uani 1 1 d .
H6 H 0.3637 0.6072 0.4489 0.086 Uiso 1 1 calc R
C7 C 0.4134(5) 0.7389(5) 0.3131(5) 0.0593(12) Uani 1 1 d .
C8 C 0.1687(6) 0.5611(6) 0.1905(5) 0.0695(14) Uani 1 1 d .
C9 C 0.1843(7) 0.4127(6) 0.1177(6) 0.0845(17) Uani 1 1 d .
C10 C 0.0736(10) 0.2907(7) 0.1105(8) 0.111(2) Uani 1 1 d D
C11 C -0.0451(10) 0.3198(12) 0.1803(10) 0.132(4) Uani 1 1 d .
H11 H -0.1168 0.2377 0.1776 0.159 Uiso 1 1 calc R
C12 C -0.0672(8) 0.4630(10) 0.2551(8) 0.113(3) Uani 1 1 d D
C13 C 0.0431(7) 0.5831(7) 0.2585(6) 0.0865(17) Uani 1 1 d .
C14A C 0.062(2) 0.1393(16) 0.046(2) 0.138(8) Uani 0.421(10) 1 d PD
H14A H -0.0257 0.0877 0.0707 0.207 Uiso 0.421(10) 1 calc PR
H14C H 0.1604 0.0985 0.0835 0.207 Uiso 0.421(10) 1 calc PR
H14B H 0.0416 0.1234 -0.0613 0.207 Uiso 0.421(10) 1 calc PR
C14 C -0.1996(12) 0.4643(14) 0.3184(12) 0.109(4) Uani 0.579(10) 1 d PD
H14F H -0.2658 0.5417 0.2904 0.164 Uiso 0.579(10) 1 calc PR
H14E H -0.1629 0.4867 0.4264 0.164 Uiso 0.579(10) 1 calc PR
H14D H -0.2614 0.3655 0.2820 0.164 Uiso 0.579(10) 1 calc PR
Cl1 Cl 0.0198(3) 0.7670(3) 0.3496(3) 0.1549(10) Uani 1 1 d .
Cl2 Cl 0.3424(3) 0.3819(2) 0.0345(2) 0.1365(8) Uani 1 1 d .
H2 H 0.614(6) 1.059(6) 0.099(6) 0.087(17) Uiso 1 1 d .
H1 H 0.275(6) 0.707(6) 0.121(5) 0.068(16) Uiso 1 1 d .
N1 N 0.2787(5) 0.6851(5) 0.1969(6) 0.0742(13) Uani 1 1 d .
O1 O 0.3998(4) 0.8819(4) 0.0637(4) 0.0781(11) Uani 1 1 d .
O2 O 0.6327(4) 1.0203(4) 0.1846(5) 0.0863(12) Uani 1 1 d .

loop_
_atom_site_aniso_label
_atom_site_aniso_U_11
_atom_site_aniso_U_22
_atom_site_aniso_U_33
_atom_site_aniso_U_23
_atom_site_aniso_U_13
_atom_site_aniso_U_12
C1 0.058(3) 0.058(3) 0.084(4) 0.020(3) 0.022(3) -0.010(2)
C2 0.057(3) 0.052(3) 0.068(3) 0.018(2) 0.020(2) 0.000(2)
C3 0.061(3) 0.066(3) 0.083(4) 0.018(3) 0.014(3) -0.007(2)
C4 0.068(3) 0.083(4) 0.086(4) 0.028(3) 0.000(3) -0.012(3)
C5 0.084(4) 0.080(4) 0.081(4) 0.035(3) 0.013(3) -0.002(3)
C6 0.079(3) 0.063(3) 0.080(3) 0.033(3) 0.019(3) -0.005(3)
C7 0.056(3) 0.050(2) 0.074(3) 0.019(2) 0.019(2) -0.003(2)
C8 0.061(3) 0.080(4) 0.069(3) 0.034(3) 0.007(2) -0.015(2)
C9 0.101(4) 0.060(3) 0.080(4) 0.024(3) -0.005(3) -0.011(3)
C10 0.129(6) 0.073(4) 0.106(5) 0.031(4) -0.023(4) -0.039(4)
C11 0.105(6) 0.157(8) 0.123(7) 0.087(6) -0.030(5) -0.082(6)
C12 0.077(4) 0.158(7) 0.105(5) 0.050(5) 0.020(4) -0.047(5)
C13 0.073(4) 0.107(4) 0.078(4) 0.023(3) 0.019(3) -0.015(3)
C14A 0.165(18) 0.059(10) 0.154(17) 0.005(10) -0.011(13) -0.004(10)
C14 0.087(8) 0.142(10) 0.102(8) 0.033(7) 0.037(6) -0.031(7)
Cl1 0.1110(15) 0.155(2) 0.185(2) -0.0161(16) 0.0666(15) 0.0018(13)
Cl2 0.1333(17) 0.1294(17) 0.1344(17) -0.0013(13) 0.0393(13) 0.0224(13)
N1 0.071(3) 0.080(3) 0.074(3) 0.034(3) 0.012(2) -0.020(2)
O1 0.067(2) 0.085(2) 0.080(2) 0.0369(19) 0.0057(19) -0.0307(18)
O2 0.075(2) 0.088(3) 0.093(3) 0.038(2) 0.009(2) -0.0384(19)

loop_
_atom_type_symbol
_atom_type_description
_atom_type_scat_dispersion_real
_atom_type_scat_dispersion_imag
_atom_type_scat_source
C C 0.0033 0.0016 'International Tables Vol C Tables 4.2.6.8 and 6.1.1.4'
H H 0.0000 0.0000 'International Tables Vol C Tables 4.2.6.8 and 6.1.1.4'
N N 0.0061 0.0033 'International Tables Vol C Tables 4.2.6.8 and 6.1.1.4'
O O 0.0106 0.0060 'International Tables Vol C Tables 4.2.6.8 and 6.1.1.4'
Cl Cl 0.1484 0.1585 'International Tables Vol C Tables 4.2.6.8 and 6.1.1.4'

loop_
_geom_angle_atom_site_label_1
_geom_angle_atom_site_label_2
_geom_angle_atom_site_label_3
_geom_angle
O1 C1 O2 120.8(4)
O1 C1 C2 125.0(4)
O2 C1 C2 114.2(4)
C3 C2 C7 119.0(4)
C3 C2 C1 120.1(4)
C7 C2 C1 120.9(4)
C4 C3 C2 122.4(5)
C4 C3 H3 118.8
C2 C3 H3 118.8
C3 C4 C5 119.0(5)
C3 C4 H4 120.5
C5 C4 H4 120.5
C6 C5 C4 120.5(5)
C6 C5 H5 119.7
C4 C5 H5 119.7
C5 C6 C7 121.3(5)
C5 C6 H6 119.4
C7 C6 H6 119.4
N1 C7 C6 120.2(4)
N1 C7 C2 121.9(4)
C6 C7 C2 117.8(4)
C13 C8 C9 117.5(5)
C13 C8 N1 121.1(5)
C9 C8 N1 121.4(5)
C8 C9 C10 120.9(6)
C8 C9 Cl2 118.3(4)
C10 C9 Cl2 120.7(6)
C11 C10 C14A 109.2(11)
C11 C10 C9 118.5(7)
C14A C10 C9 132.2(11)
C10 C11 C12 123.6(6)
C10 C11 H11 118.2
C12 C11 H11 118.2
C11 C12 C13 116.8(7)
C11 C12 C14 113.1(8)
C13 C12 C14 130.2(9)
C8 C13 C12 122.6(6)
C8 C13 Cl1 118.6(4)
C12 C13 Cl1 118.8(5)
C10 C14A H14A 109.5
C10 C14A H14C 109.5
H14A C14A H14C 109.5
C10 C14A H14B 109.5
H14A C14A H14B 109.5
H14C C14A H14B 109.5
C12 C14 H14F 109.5
C12 C14 H14E 109.5
H14F C14 H14E 109.5
C12 C14 H14D 109.5
H14F C14 H14D 109.5
H14E C14 H14D 109.5
C7 N1 C8 124.0(4)
C7 N1 H1 118(4)
C8 N1 H1 115(4)
C1 O2 H2 111(3)

loop_
_geom_bond_atom_site_label_1
_geom_bond_atom_site_label_2
_geom_bond_distance
C1 O1 1.223(5)
C1 O2 1.327(5)
C1 C2 1.453(6)
C2 C3 1.384(6)
C2 C7 1.422(6)
C3 C4 1.356(7)
C3 H3 0.9300
C4 C5 1.392(7)
C4 H4 0.9300
C5 C6 1.371(7)
C5 H5 0.9300
C6 C7 1.395(6)
C6 H6 0.9300
C7 N1 1.375(6)
C8 C13 1.370(7)
C8 C9 1.379(7)
C8 N1 1.408(6)
C9 C10 1.395(8)
C9 Cl2 1.713(7)
C10 C11 1.335(11)
C10 C14A 1.344(14)
C11 C12 1.360(11)
C11 H11 0.9300
C12 C13 1.391(8)
C12 C14 1.395(11)
C13 Cl1 1.720(7)
C14A H14A 0.9600
C14A H14C 0.9600
C14A H14B 0.9600
C14 H14F 0.9600
C14 H14E 0.9600
C14 H14D 0.9600
N1 H1 0.77(5)
O2 H2 0.93(5)
